data_4344748
loop_
_publ_author_name
'Krap, Cristina P.'
'Newby, Ruth'
'Dhakshinamoorthy, Amarajothi'
'Garc\'ia, Hermenegildo'
'Cebula, Izabela'
'Easun, Timothy L.'
'Savage, Mathew'
'Eyley, Jennifer E.'
'Gao, Shan'
'Blake, Alexander J.'
'Lewis, William'
'Beton, Peter H.'
'Warren, Mark R.'
'Allan, David R.'
'Frogley, Mark D.'
'Tang, Chiu C.'
'Cinque, Gianfelice'
'Yang, Sihai'
'Schr\"oder, Martin'

_publ_section_title
;
 Enhancement of CO2 Adsorption and Catalytic Properties by Fe-Doping of
 [Ga2(OH)2(L)] (H4L = Biphenyl-3,3',5,5'-tetracarboxylic Acid),
 MFM-300(Ga2).
;
_journal_issue 3
_journal_name_full 'Inorganic chemistry'
_journal_page_first 1076
_journal_page_last 1088
_journal_paper_doi 10.1021/acs.inorgchem.5b02108
_journal_volume 55
_journal_year 2016
_chemical_absolute_configuration ad
_chemical_formula_moiety '0.5(C96 H60 Fe12 O72)'
_chemical_formula_sum 'C48 H36 Fe6 O36'
_chemical_formula_weight 1523.87
_space_group_crystal_system orthorhombic
_space_group_IT_number 31
_space_group_name_Hall 'P 2ac -2'
_space_group_name_H-M_alt 'P m n 21'
_symmetry_space_group_name_Hall 'P 2ac -2'
_symmetry_space_group_name_H-M 'P m n 21'
_atom_sites_solution_hydrogens mixed
_atom_sites_solution_primary direct
_atom_sites_solution_secondary difmap
_audit_creation_date 2015-11-07
_audit_creation_method
;
Olex2 1.2
(compiled 2015.09.30 svn.r3233 for OlexSys, GUI svn.r5103)
;
_cell_angle_alpha 90
_cell_angle_beta 90
_cell_angle_gamma 90
_cell_formula_units_Z 2
_cell_length_a 10.5869(2)
_cell_length_b 19.5108(4)
_cell_length_c 11.8159(2)
_cell_measurement_reflns_used 4900
_cell_measurement_temperature 120(2)
_cell_measurement_theta_max 31.6900
_cell_measurement_theta_min 2.1230
_cell_volume 2440.68(8)
_computing_cell_refinement
'CrysAlisPro, Agilent Technologies, Version 1.171.37.33 (release 27-03-2014 CrysAlis171 .NET) (compiled Mar 27 2014,17:12:48)'
_computing_data_collection 'CrystalClear-SM Expert 2.0 r5 (Rigaku, 2010)'
_computing_data_reduction
'CrysAlisPro, Agilent Technologies, Version 1.171.37.33 (release 27-03-2014 CrysAlis171 .NET) (compiled Mar 27 2014,17:12:48)'
_computing_molecular_graphics 'Olex2 (Dolomanov et al., 2009)'
_computing_publication_material 'Olex2 (Dolomanov et al., 2009)'
_computing_structure_refinement 'ShelXL (Sheldrick, 2008)'
_computing_structure_solution 'ShelXS (Sheldrick, 2008)'
_diffrn_ambient_temperature 120(2)
_diffrn_detector_area_resol_mean 28.5714
_diffrn_measured_fraction_theta_full 0.970
_diffrn_measured_fraction_theta_max 0.909
_diffrn_measurement_device_type 'Rigaku Saturn 724+ detector on Crystal Logic diffractometer'
_diffrn_measurement_method '\w scans'
_diffrn_radiation_monochromator 'silicon double crystal'
_diffrn_radiation_type synchrotron
_diffrn_radiation_wavelength 0.6889
_diffrn_reflns_av_R_equivalents 0.0332
_diffrn_reflns_av_unetI/netI 0.0297
_diffrn_reflns_laue_measured_fraction_full 0.970
_diffrn_reflns_laue_measured_fraction_max 0.909
_diffrn_reflns_limit_h_max 15
_diffrn_reflns_limit_h_min -10
_diffrn_reflns_limit_k_max 28
_diffrn_reflns_limit_k_min -25
_diffrn_reflns_limit_l_max 17
_diffrn_reflns_limit_l_min -11
_diffrn_reflns_number 11120
_diffrn_reflns_point_group_measured_fraction_full 0.971
_diffrn_reflns_point_group_measured_fraction_max 0.911
_diffrn_reflns_theta_full 24.415
_diffrn_reflns_theta_max 31.773
_diffrn_reflns_theta_min 2.121
_diffrn_source 'Diamond beamline I19'
_diffrn_standards_decay_% 0
_diffrn_standards_number 0
_exptl_absorpt_coefficient_mu 1.716
_exptl_absorpt_correction_T_max 1.00000
_exptl_absorpt_correction_T_min 0.63918
_exptl_absorpt_correction_type multi-scan
_exptl_absorpt_process_details
;
CrysAlisPro, Agilent Technologies,
Version 1.171.37.33 (release 27-03-2014 CrysAlis171 .NET)
(compiled Mar 27 2014,17:12:48)
Empirical absorption correction using spherical harmonics,
 implemented in SCALE3 ABSPACK scaling algorithm.
;
_exptl_crystal_colour 'clear orange'
_exptl_crystal_density_diffrn 2.074
_exptl_crystal_description block
_exptl_crystal_F_000 1536
_exptl_crystal_size_max 0.02
_exptl_crystal_size_mid 0.02
_exptl_crystal_size_min 0.02
_refine_diff_density_max 3.284
_refine_diff_density_min -2.032
_refine_diff_density_rms 0.257
_refine_ls_abs_structure_details
;
 Refined as an inversion twin.
;
_refine_ls_abs_structure_Flack 0.46(10)
_refine_ls_extinction_coef 0.034(5)
_refine_ls_extinction_expression Fc^*^=kFc[1+0.001xFc^2^\l^3^/sin(2\q)]^-1/4^
_refine_ls_extinction_method 'SHELXL-2014/7 (Sheldrick 2014'
_refine_ls_goodness_of_fit_ref 1.121
_refine_ls_hydrogen_treatment constr
_refine_ls_matrix_type full
_refine_ls_number_parameters 757
_refine_ls_number_reflns 5874
_refine_ls_number_restraints 2325
_refine_ls_restrained_S_all 1.240
_refine_ls_R_factor_all 0.1001
_refine_ls_R_factor_gt 0.0964
_refine_ls_shift/su_max 0.000
_refine_ls_shift/su_mean 0.000
_refine_ls_structure_factor_coef Fsqd
_refine_ls_weighting_details 'w=1/[\s^2^(Fo^2^)+(0.0758P)^2^+37.6333P] where P=(Fo^2^+2Fc^2^)/3'
_refine_ls_weighting_scheme calc
_refine_ls_wR_factor_gt 0.2384
_refine_ls_wR_factor_ref 0.2456
_reflns_Friedel_coverage 0.923
_reflns_friedel_fraction_full 0.973
_reflns_friedel_fraction_max 0.912
_reflns_number_gt 5775
_reflns_number_total 5874
_reflns_threshold_expression 'I > 2\s(I)'
_cod_data_source_file ic5b02108_si_002.cif
_cod_data_source_block MFM-310_Fe
_cod_original_cell_volume 2440.69(8)
_cod_database_code 4344748
_shelx_space_group_comment
;
The symmetry employed for this shelxl refinement is uniquely defined
by the following loop, which should always be used as a source of
symmetry information in preference to the above space-group names.
They are only intended as comments.
;
_olex2_refinement_description
;
1. Twinned data refinement
 Scales: 0.54(10) 0.46(10)
2. Fixed Uiso
 At 1.2 times of:
  All C(H) groups
 At 1.5 times of:
  All O(H,H) groups
3. Restrained distances
 C9-C6 \\sim C25-C22 \\sim C41-C38
 with sigma of 0.02
 C46-C41 \\sim C30-C25 \\sim C9-C10 \\sim C9-C14 \\sim C26-C25 \\sim C42-C41
\\sim C38-C37 \\sim C22-C21 ~
 C6-C5 \\sim C7-C6 \\sim C39-C38 \\sim C23-C22
 with sigma of 0.02
 C7-C2 \\sim C23-C18 \\sim C39-C34 \\sim C5-C4 \\sim C21-C20 \\sim C37-C36
\\sim C30-C29 \\sim C46-C45 ~
 C11-C10 \\sim C43-C42 \\sim C14-C13 \\sim C27-C26
 with sigma of 0.02
 C4-C3 \\sim C20-C19 \\sim C36-C35 \\sim C3-C2 \\sim C19-C18 \\sim C35-C34
\\sim C12-C11 \\sim C29-C28 ~
 C45-C44 \\sim C44-C43 \\sim C28-C27 \\sim C13-C12
 with sigma of 0.02
 O4-C4 \\sim C4-O3 \\sim O12-C20 \\sim C20-O11 \\sim O20-C36 \\sim C36-O19
\\sim O2-C2 \\sim C2-O1 \\sim O9-
 C18 \\sim C18-O10 \\sim O18-C34 \\sim C34-O17 \\sim O8-C13 \\sim C13-O7 \\sim
O6-C11 \\sim C11-O5 \\sim O15-
 C27 \\sim C27-O16 \\sim O14-C29 \\sim C29-O13 \\sim O22-C45 \\sim C45-O21
\\sim O23-C43 \\sim C43-O24
 with sigma of 0.02
 C8-C4 \\sim C24-C20 \\sim C40-C36 \\sim C2-C1 \\sim C18-C17 \\sim C34-C33
\\sim C16-C13 \\sim C32-C27 ~
 C48-C43 \\sim C15-C11 \\sim C31-C29 \\sim C47-C45
 with sigma of 0.02
 C5-C8 \\sim C8-C3 \\sim C7-C1 \\sim C1-C3 \\sim C14-C16 \\sim C16-C12 \\sim
C10-C15 \\sim C15-C12 \\sim C23-
 C17 \\sim C17-C19 \\sim C19-C24 \\sim C24-C21 \\sim C30-C31 \\sim C31-C28
\\sim C28-C32 \\sim C32-C26 ~
 C46-C47 \\sim C47-C44 \\sim C44-C48 \\sim C48-C42 \\sim C37-C40 \\sim C40-C35
\\sim C35-C33 \\sim C33-C39
 with sigma of 0.02
 O7-C16 \\sim O8-C16 \\sim O15-C32 \\sim O16-C32 \\sim O24-C48 \\sim O23-C48
\\sim O5-C15 \\sim O6-C15 ~
 O13-C31 \\sim O21-C47 \\sim O22-C47 \\sim O14-C31 \\sim O12-C24 \\sim O4-C8
\\sim O20-C40 \\sim O3-C8 ~
 O11-C24 \\sim O19-C40 \\sim O2-C1 \\sim O10-C17 \\sim O18-C33 \\sim O9-C17
\\sim O1-C1 \\sim O17-C33
 with sigma of 0.02
4. Restrained planarity
 C9, C10, C11, C12, C13, C14, C6, C3, C16, C15
 with sigma of 0.1
 C2, C3, C4, C5, C6, C7, C1, C8, C9, C12
 with sigma of 0.1
 C25, C26, C27, C28, C29, C30, C31, C22, C19, C32
 with sigma of 0.1
 C18, C19, C20, C21, C22, C23, C17, C24, C25, C28
 with sigma of 0.1
 C34, C35, C36, C37, C38, C39, C33, C40, C41, C44
 with sigma of 0.1
 O5, O6, C15, C11, C14
 with sigma of 0.1
 O7, O8, C13, C16, C10
 with sigma of 0.1
 O3, O4, C4, C8, C7
 with sigma of 0.1
 O1, O2, C1, C2, C5
 with sigma of 0.1
 O11, O12, C20, C24, C23
 with sigma of 0.1
 O9, O10, C17, C18, C21
 with sigma of 0.1
 C29, O13, O14, C31, C26
 with sigma of 0.1
 C30, O15, O16, C32, C27
 with sigma of 0.1
 O21, O22, C45, C47, C42
 with sigma of 0.1
 O17, O18, C33, C34, C37
 with sigma of 0.1
 C36, O20, C40, O19, C39
 with sigma of 0.1
 O3, C4, C7, C8, C2, C3, O4, C5, C9, C6, C1
 with sigma of 0.1
 C41, C42, C44, C45, C46, C47, C48, C35, C38, C43
 with sigma of 0.1
 O23, O24, C48, C43, C46
 with sigma of 0.1
5. Uiso/Uaniso restraints and constraints
All non-hydrogen atoms have similar U: within 2A with sigma of 0.0025 and sigma
for terminal atoms of 0.005
6. Rigid body (RIGU) restrains
 All non-hydrogen atoms
 with sigma for 1-2 distances of 0.001 and sigma for 1-3 distances of 0.001
7. Others
 Fixed Sof: Fe2(0.5) Fe3(0.5) O1(0.5) O2(0.5) O3(0.5) O4(0.5) O5(0.5) O6(0.5)
 O7(0.5) O8(0.5) O9(0.5) O10(0.5) O11(0.5) O12(0.5) O13(0.5) O14(0.5) O15(0.5)
 O16(0.5) O17(0.5) O18(0.5) O19(0.5) O20(0.5) O21(0.5) O22(0.5) O23(0.5)
 O24(0.5) O28(0.5) H28A(0.5) H28B(0.5) H32A(0.5) H32B(0.5) C1(0.5) C2(0.5)
 C3(0.5) H3(0.5) C4(0.5) C5(0.5) H5(0.5) C6(0.5) C7(0.5) H7(0.5) C8(0.5)
 C9(0.5) C10(0.5) H10(0.5) C11(0.5) C12(0.5) H12(0.5) C13(0.5) C14(0.5)
 H14(0.5) C15(0.5) C16(0.5) C17(0.5) C18(0.5) C19(0.5) H19(0.5) C20(0.5)
 C21(0.5) H21(0.5) C22(0.5) C23(0.5) H23(0.5) C24(0.5) C25(0.5) C26(0.5)
 H26(0.5) C27(0.5) C28(0.5) H28(0.5) C29(0.5) C30(0.5) H30(0.5) C31(0.5)
 C32(0.5) C33(0.5) C34(0.5) C35(0.5) H35(0.5) C36(0.5) C37(0.5) H37(0.5)
 C38(0.5) C39(0.5) H39(0.5) C40(0.5) C41(0.5) C42(0.5) H42(0.5) C43(0.5)
 C44(0.5) H44(0.5) C45(0.5) C46(0.5) H46(0.5) C47(0.5) C48(0.5)
8.a Rotating group:
 O28(H28A,H28B), O30(H30A,H30B), O31(H31A,H31B), O32(H32A,H32B)
8.b Aromatic/amide H refined with riding coordinates:
 C3(H3), C5(H5), C7(H7), C10(H10), C12(H12), C14(H14), C19(H19), C21(H21),
 C23(H23), C26(H26), C28(H28), C30(H30), C35(H35), C37(H37), C39(H39), C42(H42),
  C44(H44), C46(H46)
;
_shelx_shelxl_version_number 2014/7
_olex2_submission_special_instructions 'No special instructions were received'

loop_
_space_group_symop_operation_xyz
'x, y, z'
'-x+1/2, -y, z+1/2'
'-x, y, z'
'x+1/2, -y, z+1/2'

loop_
_atom_site_label
_atom_site_type_symbol
_atom_site_fract_x
_atom_site_fract_y
_atom_site_fract_z
_atom_site_U_iso_or_equiv
_atom_site_adp_type
_atom_site_occupancy
_atom_site_site_symmetry_order
_atom_site_calc_flag
_atom_site_refinement_flags_posn
_atom_site_refinement_flags_adp
_atom_site_refinement_flags_occupancy
_atom_site_disorder_assembly
_atom_site_disorder_group
Fe1 Fe 0.0000 0.93293(10) -0.1190(2) 0.0187(5) Uani 1 2 d S TU P . .
Fe2 Fe 0.1670(3) 0.98386(15) 0.1324(3) 0.0174(6) Uani 0.5 1 d . U . . .
Fe3 Fe 0.1761(3) 1.06261(12) 0.3750(3) 0.0142(5) Uani 0.5 1 d . U . . .
Fe4 Fe 0.34464(12) 0.56419(7) 0.92156(16) 0.0114(3) Uani 1 1 d . U . . .
Fe5 Fe 0.5000 0.51639(9) 0.6640(2) 0.0089(4) Uani 1 2 d S TU P . .
O1 O -0.0209(12) 0.9101(5) 0.1558(13) 0.0175(13) Uani 0.5 1 d D U . A -1
O2 O 0.0163(15) 0.8512(5) -0.0063(10) 0.0160(16) Uani 0.5 1 d D U . A -1
O3 O 0.1655(12) 0.6006(7) 0.0077(11) 0.0131(19) Uani 0.5 1 d D U . A -1
O4 O 0.1579(12) 0.5551(6) 0.1664(15) 0.0088(19) Uani 0.5 1 d D U . A -1
O5 O -0.0371(12) 0.5966(5) 0.7175(13) 0.017(2) Uani 0.5 1 d D U . A -1
O6 O 0.0343(11) 0.6784(6) 0.8523(10) 0.0125(17) Uani 0.5 1 d D U . A -1
O7 O 0.1721(14) 0.8932(7) 0.7962(12) 0.012(2) Uani 0.5 1 d D U . A -1
O8 O 0.2008(14) 0.9352(6) 0.6166(14) 0.013(2) Uani 0.5 1 d D U . A -1
O9 O 0.3163(14) 0.9128(6) 0.1380(14) 0.0179(14) Uani 0.5 1 d D U . A -1
O10 O 0.3312(15) 0.8542(7) -0.0259(11) 0.018(2) Uani 0.5 1 d D U . A -1
O11 O 0.489(3) 0.6078(5) 0.0157(8) 0.012(2) Uani 0.5 1 d D U . A -1
O12 O 0.5523(13) 0.5704(5) 0.1860(12) 0.0141(18) Uani 0.5 1 d D U . A -1
O13 O 0.3397(13) 0.5864(6) 0.6602(14) 0.0091(13) Uani 0.5 1 d D U . A -1
O14 O 0.3462(17) 0.6489(10) 0.8189(11) 0.0097(14) Uani 0.5 1 d D U . A -1
O15 O 0.5218(13) 0.8885(6) 0.7893(10) 0.018(2) Uani 0.5 1 d D U . A -1
O16 O 0.5198(13) 0.9403(5) 0.6226(12) 0.015(2) Uani 0.5 1 d D U . A -1
O17 O 0.6635(16) 0.9088(6) 0.0755(17) 0.027(2) Uani 0.5 1 d D U . A -1
O18 O 0.6525(18) 0.8260(9) -0.0468(12) 0.029(2) Uani 0.5 1 d D U . A -1
O19 O 0.7842(13) 0.6152(6) 0.0119(11) 0.0123(18) Uani 0.5 1 d D U . A -1
O20 O 0.8721(14) 0.5667(6) 0.1756(15) 0.013(2) Uani 0.5 1 d D U . A -1
O21 O 0.6392(14) 0.5905(6) 0.6452(15) 0.0109(14) Uani 0.5 1 d D U . A -1
O22 O 0.6777(15) 0.6473(9) 0.8076(12) 0.011(2) Uani 0.5 1 d D U . A -1
O23 O 0.8610(17) 0.8811(8) 0.7820(12) 0.020(2) Uani 0.5 1 d D U . A -1
O24 O 0.8506(16) 0.9387(6) 0.6185(16) 0.021(2) Uani 0.5 1 d D U . A -1
O25 O 0.1542(8) 0.9886(4) -0.0369(9) 0.0257(14) Uani 1 1 d . U . . .
O26 O 0.0000 1.0227(6) -0.2282(12) 0.024(2) Uani 1 2 d S TU P A .
O27 O 0.1746(8) 0.9747(4) 0.2908(8) 0.0223(9) Uani 1 1 d . U . . .
O28 O 0.0289(15) 1.0038(8) 0.4646(16) 0.027(3) Uani 0.5 1 d . U . B -1
H28A H -0.0437 1.0002 0.4226 0.040 Uiso 0.5 1 d GR . . B -1
H28B H 0.0064 1.0235 0.5324 0.040 Uiso 0.5 1 d GR . . B -1
O29 O 0.5000 0.5182(4) 0.8382(9) 0.0098(11) Uani 1 2 d S TU P A .
O30 O 0.2041(8) 0.5062(4) 0.8317(8) 0.0200(14) Uani 1 1 d . U . . .
H30A H 0.1415 0.4950 0.8775 0.030 Uiso 1 1 d GR . . . .
H30B H 0.2374 0.4684 0.8039 0.030 Uiso 1 1 d GR . . . .
O31 O 0.3506(7) 0.4771(4) 1.0407(7) 0.0168(13) Uani 1 1 d . U . . .
H31A H 0.4199 0.4527 1.0302 0.025 Uiso 1 1 d GR . . . .
H31B H 0.2844 0.4502 1.0306 0.025 Uiso 1 1 d GR . . . .
O32 O 0.5000 0.5129(7) 0.4794(10) 0.0236(19) Uani 1 2 d S TU P A .
H32A H 0.4606 0.5494 0.4494 0.035 Uiso 0.5 1 d GR . . C -1
H32B H 0.4602 0.4751 0.4545 0.035 Uiso 0.5 1 d GR . . C -1
C1 C 0.0130(11) 0.8560(5) 0.1007(10) 0.0156(12) Uani 0.5 1 d D U . A -1
C2 C 0.0504(13) 0.7941(6) 0.1672(12) 0.0136(12) Uani 0.5 1 d D U . A -1
C3 C 0.0846(9) 0.7336(5) 0.1095(16) 0.0128(13) Uani 0.5 1 d D U . A -1
H3 H 0.0837 0.7328 0.0291 0.015 Uiso 0.5 1 calc R . . A -1
C4 C 0.1195(8) 0.6754(5) 0.1692(12) 0.0116(12) Uani 0.5 1 d D U . A -1
C5 C 0.1139(15) 0.6784(7) 0.2899(12) 0.0116(13) Uani 0.5 1 d D U . A -1
H5 H 0.1346 0.6386 0.3322 0.014 Uiso 0.5 1 calc R . . A -1
C6 C 0.0787(15) 0.7384(6) 0.3488(13) 0.0118(11) Uani 0.5 1 d D U . A -1
C7 C 0.0508(13) 0.7964(7) 0.2857(12) 0.0131(13) Uani 0.5 1 d D U . A -1
H7 H 0.0319 0.8382 0.3233 0.016 Uiso 0.5 1 calc R . . A -1
C8 C 0.1571(14) 0.6117(6) 0.1132(12) 0.0108(14) Uani 0.5 1 d D U . A -1
C9 C 0.0820(12) 0.7467(6) 0.4750(13) 0.0109(11) Uani 0.5 1 d D U . A -1
C10 C 0.0448(11) 0.6945(7) 0.5503(11) 0.0109(12) Uani 0.5 1 d D U . A -1
H10 H 0.0172 0.6515 0.5221 0.013 Uiso 0.5 1 calc R . . A -1
C11 C 0.0487(12) 0.7062(5) 0.6642(11) 0.0109(11) Uani 0.5 1 d D U . A -1
C12 C 0.0862(15) 0.7696(5) 0.7130(14) 0.0102(13) Uani 0.5 1 d D U . A -1
H12 H 0.0836 0.7763 0.7926 0.012 Uiso 0.5 1 calc R . . A -1
C13 C 0.1268(10) 0.8214(5) 0.6410(11) 0.0101(12) Uani 0.5 1 d D U . A -1
C14 C 0.1232(16) 0.8083(7) 0.5262(12) 0.0101(13) Uani 0.5 1 d D U . A -1
H14 H 0.1508 0.8438 0.4771 0.012 Uiso 0.5 1 calc R . . A -1
C15 C 0.0092(11) 0.6540(5) 0.7503(10) 0.0112(13) Uani 0.5 1 d D U . A -1
C16 C 0.1702(15) 0.8884(6) 0.6873(12) 0.0111(14) Uani 0.5 1 d D U . A -1
C17 C 0.3388(11) 0.8576(6) 0.0792(11) 0.0166(13) Uani 0.5 1 d D U . A -1
C18 C 0.3779(15) 0.7959(6) 0.1448(11) 0.0147(12) Uani 0.5 1 d D U . A -1
C19 C 0.4188(11) 0.7347(5) 0.0981(15) 0.0134(13) Uani 0.5 1 d D U . A -1
H19 H 0.4195 0.7286 0.0184 0.016 Uiso 0.5 1 calc R . . A -1
C20 C 0.4594(11) 0.6813(5) 0.1706(11) 0.0125(12) Uani 0.5 1 d D U . A -1
C21 C 0.4564(17) 0.6885(7) 0.2880(12) 0.0122(13) Uani 0.5 1 d D U . A -1
H21 H 0.4816 0.6520 0.3361 0.015 Uiso 0.5 1 calc R . . A -1
C22 C 0.4157(16) 0.7504(7) 0.3324(12) 0.0125(11) Uani 0.5 1 d D U . A -1
C23 C 0.3796(16) 0.8032(8) 0.2629(11) 0.0138(13) Uani 0.5 1 d D U . A -1
H23 H 0.3552 0.8457 0.2955 0.017 Uiso 0.5 1 calc R . . A -1
C24 C 0.504(2) 0.6153(5) 0.1221(9) 0.0129(13) Uani 0.5 1 d D U . A -1
C25 C 0.4169(13) 0.7577(6) 0.4581(13) 0.0116(11) Uani 0.5 1 d D U . A -1
C26 C 0.4533(11) 0.8179(7) 0.5116(12) 0.0118(12) Uani 0.5 1 d D U . A -1
H26 H 0.4752 0.8566 0.4668 0.014 Uiso 0.5 1 calc R . . A -1
C27 C 0.4585(10) 0.8234(5) 0.6295(11) 0.0112(11) Uani 0.5 1 d D U . A -1
C28 C 0.4213(15) 0.7668(5) 0.6958(15) 0.0105(12) Uani 0.5 1 d D U . A -1
H28 H 0.4183 0.7708 0.7759 0.013 Uiso 0.5 1 calc R . . A -1
C29 C 0.3890(10) 0.7049(5) 0.6443(11) 0.0097(11) Uani 0.5 1 d D U . A -1
C30 C 0.3812(15) 0.7028(7) 0.5267(11) 0.0108(12) Uani 0.5 1 d D U . A -1
H30 H 0.3503 0.6623 0.4917 0.013 Uiso 0.5 1 calc R . . A -1
C31 C 0.3554(14) 0.6434(6) 0.7126(11) 0.0094(11) Uani 0.5 1 d D U . A -1
C32 C 0.5025(13) 0.8880(5) 0.6838(9) 0.0123(13) Uani 0.5 1 d D U . A -1
C33 C 0.6742(12) 0.8475(6) 0.0537(12) 0.0200(16) Uani 0.5 1 d D U . A -1
C34 C 0.7123(14) 0.7946(6) 0.1364(12) 0.0163(13) Uani 0.5 1 d D U . A -1
C35 C 0.7496(10) 0.7317(5) 0.0891(15) 0.0143(13) Uani 0.5 1 d D U . A -1
H35 H 0.7503 0.7241 0.0097 0.017 Uiso 0.5 1 calc R . . A -1
C36 C 0.7862(11) 0.6802(6) 0.1679(12) 0.0128(12) Uani 0.5 1 d D U . A -1
C37 C 0.7869(16) 0.6858(7) 0.2824(13) 0.0136(13) Uani 0.5 1 d D U . A -1
H37 H 0.8096 0.6492 0.3312 0.016 Uiso 0.5 1 calc R . . A -1
C38 C 0.7515(15) 0.7499(7) 0.3215(14) 0.0139(12) Uani 0.5 1 d D U . A -1
C39 C 0.7164(16) 0.8040(8) 0.2517(12) 0.0151(13) Uani 0.5 1 d D U . A -1
H39 H 0.6954 0.8473 0.2835 0.018 Uiso 0.5 1 calc R . . A -1
C40 C 0.8214(14) 0.6124(6) 0.1136(12) 0.0114(15) Uani 0.5 1 d D U . A -1
C41 C 0.7534(9) 0.7554(6) 0.4480(13) 0.0136(12) Uani 0.5 1 d D U . A -1
C42 C 0.7923(11) 0.8155(7) 0.5031(13) 0.0137(13) Uani 0.5 1 d D U . A -1
H42 H 0.8190 0.8535 0.4590 0.016 Uiso 0.5 1 calc R . . A -1
C43 C 0.7930(15) 0.8209(6) 0.6200(12) 0.0137(13) Uani 0.5 1 d D U . A -1
C44 C 0.7556(11) 0.7652(5) 0.6886(15) 0.0131(13) Uani 0.5 1 d D U . A -1
H44 H 0.7566 0.7685 0.7688 0.016 Uiso 0.5 1 calc R . . A -1
C45 C 0.7168(10) 0.7043(6) 0.6341(12) 0.0126(12) Uani 0.5 1 d D U . A -1
C46 C 0.7152(15) 0.7012(8) 0.5159(12) 0.0131(13) Uani 0.5 1 d D U . A -1
H46 H 0.6868 0.6603 0.4806 0.016 Uiso 0.5 1 calc R . . A -1
C47 C 0.6736(13) 0.6440(6) 0.7007(12) 0.0121(13) Uani 0.5 1 d D U . A -1
C48 C 0.8381(12) 0.8847(6) 0.6763(12) 0.0161(16) Uani 0.5 1 d D U . A -1

loop_
_atom_site_aniso_label
_atom_site_aniso_U_11
_atom_site_aniso_U_22
_atom_site_aniso_U_33
_atom_site_aniso_U_23
_atom_site_aniso_U_13
_atom_site_aniso_U_12
Fe1 0.0292(11) 0.0115(8) 0.0154(10) 0.0017(7) 0.000 0.000
Fe2 0.0241(12) 0.0109(9) 0.0172(12) -0.0015(9) 0.0000(9) -0.0006(8)
Fe3 0.0214(12) 0.0078(8) 0.0135(12) 0.0003(9) -0.0063(10) -0.0015(8)
Fe4 0.0133(5) 0.0102(5) 0.0106(6) 0.0007(5) 0.0038(5) 0.0029(4)
Fe5 0.0123(7) 0.0081(6) 0.0063(7) -0.0011(6) 0.000 0.000
O1 0.023(2) 0.0125(19) 0.017(2) 0.0003(17) -0.0013(19) 0.0029(16)
O2 0.020(4) 0.0129(19) 0.016(2) 0.0010(15) -0.0015(19) 0.001(2)
O3 0.014(5) 0.011(3) 0.014(3) -0.001(2) -0.002(2) 0.000(3)
O4 0.004(4) 0.009(2) 0.013(3) -0.001(2) -0.002(3) 0.001(2)
O5 0.026(4) 0.009(2) 0.016(4) -0.003(2) 0.000(3) -0.007(3)
O6 0.017(4) 0.008(3) 0.013(2) -0.003(2) -0.002(2) 0.001(3)
O7 0.013(5) 0.008(3) 0.015(3) -0.003(2) -0.002(2) -0.006(3)
O8 0.014(4) 0.008(3) 0.017(3) -0.001(2) -0.002(3) -0.003(3)
O9 0.027(2) 0.013(2) 0.014(3) 0.0000(18) 0.001(2) 0.0018(19)
O10 0.032(5) 0.010(3) 0.012(2) 0.0000(19) 0.000(2) 0.006(3)
O11 0.019(6) 0.012(3) 0.006(2) 0.0001(19) 0.001(3) 0.000(4)
O12 0.022(4) 0.013(3) 0.007(3) 0.000(2) 0.001(3) 0.003(3)
O13 0.011(2) 0.0091(19) 0.007(2) 0.0002(16) -0.0001(17) -0.0006(15)
O14 0.010(3) 0.0108(19) 0.008(2) -0.0008(14) 0.0007(17) 0.0008(17)
O15 0.021(6) 0.017(3) 0.015(3) 0.001(2) -0.005(3) -0.006(3)
O16 0.017(6) 0.013(2) 0.016(3) 0.002(2) -0.004(3) -0.003(3)
O17 0.043(6) 0.015(3) 0.024(4) 0.003(2) -0.006(4) 0.006(3)
O18 0.046(6) 0.018(4) 0.022(3) 0.003(2) -0.007(3) 0.004(4)
O19 0.012(4) 0.009(3) 0.016(3) 0.005(2) -0.007(3) -0.007(3)
O20 0.011(5) 0.012(3) 0.015(4) 0.004(3) -0.004(3) 0.001(3)
O21 0.011(2) 0.011(2) 0.012(3) 0.0012(18) -0.0015(19) -0.0003(18)
O22 0.009(5) 0.010(3) 0.015(3) 0.000(2) -0.004(2) 0.003(3)
O23 0.026(6) 0.015(4) 0.018(3) 0.001(2) -0.009(3) -0.006(4)
O24 0.030(5) 0.013(3) 0.019(4) 0.001(2) -0.009(4) -0.007(3)
O25 0.037(3) 0.019(2) 0.021(2) 0.0020(17) -0.0037(17) -0.005(2)
O26 0.036(5) 0.016(3) 0.020(4) 0.005(3) 0.000 0.000
O27 0.0266(19) 0.0174(15) 0.0229(16) -0.0016(13) -0.0025(14) -0.0011(15)
O28 0.033(6) 0.022(4) 0.025(5) -0.003(4) 0.003(5) -0.010(4)
O29 0.015(2) 0.006(2) 0.0086(18) -0.0022(15) 0.000 0.000
O30 0.017(2) 0.026(3) 0.016(3) 0.004(2) -0.002(2) -0.006(2)
O31 0.016(3) 0.024(3) 0.010(2) 0.006(2) -0.0030(19) -0.003(2)
O32 0.021(4) 0.042(5) 0.008(2) -0.011(2) 0.000 0.000
C1 0.020(3) 0.0117(17) 0.015(2) 0.0009(14) -0.0015(18) 0.0021(16)
C2 0.016(2) 0.0102(17) 0.014(2) -0.0004(15) -0.0018(18) 0.0016(17)
C3 0.015(3) 0.0097(18) 0.014(2) -0.0006(16) -0.002(2) 0.0011(18)
C4 0.012(3) 0.0091(18) 0.014(2) -0.0012(16) -0.002(2) 0.0004(17)
C5 0.013(3) 0.008(2) 0.014(2) -0.0015(16) -0.002(2) 0.0000(19)
C6 0.013(2) 0.0085(19) 0.0135(19) -0.0017(14) -0.0025(17) 0.0004(18)
C7 0.016(3) 0.009(2) 0.014(2) -0.0008(15) -0.0021(19) 0.001(2)
C8 0.010(3) 0.009(2) 0.013(3) -0.0011(18) -0.003(2) 0.0005(19)
C9 0.012(2) 0.0068(19) 0.0138(19) -0.0020(15) -0.0026(17) 0.0001(18)
C10 0.012(3) 0.007(2) 0.014(2) -0.0022(16) -0.0029(19) 0.000(2)
C11 0.012(2) 0.0066(19) 0.014(2) -0.0024(16) -0.0029(19) -0.0016(18)
C12 0.011(3) 0.0061(19) 0.014(2) -0.0021(17) -0.003(2) -0.0012(19)
C13 0.011(3) 0.0060(18) 0.014(2) -0.0020(16) -0.003(2) -0.0009(18)
C14 0.011(3) 0.006(2) 0.014(2) -0.0017(16) -0.003(2) 0.0006(19)
C15 0.014(3) 0.006(2) 0.013(2) -0.0027(17) -0.002(2) -0.002(2)
C16 0.012(3) 0.006(2) 0.015(3) -0.0029(19) -0.002(2) -0.001(2)
C17 0.025(3) 0.013(2) 0.012(2) 0.0006(16) -0.0003(19) 0.0019(19)
C18 0.021(3) 0.0120(18) 0.011(2) -0.0001(15) -0.0005(19) 0.0011(18)
C19 0.020(3) 0.0116(19) 0.009(2) 0.0001(16) -0.001(2) 0.0010(19)
C20 0.018(3) 0.0116(18) 0.008(2) -0.0005(15) -0.001(2) 0.0008(19)
C21 0.017(3) 0.011(2) 0.008(2) -0.0005(16) -0.001(2) 0.000(2)
C22 0.016(2) 0.0114(19) 0.0099(18) -0.0009(14) -0.0004(17) -0.0002(19)
C23 0.019(3) 0.012(2) 0.011(2) -0.0004(16) -0.0005(19) 0.001(2)
C24 0.020(3) 0.012(2) 0.007(2) -0.0004(17) 0.000(3) 0.001(2)
C25 0.014(2) 0.0113(19) 0.0101(18) -0.0007(14) -0.0003(17) -0.0007(18)
C26 0.013(3) 0.011(2) 0.011(2) -0.0007(15) -0.001(2) 0.000(2)
C27 0.011(2) 0.0104(17) 0.012(2) -0.0001(15) -0.002(2) -0.0008(18)
C28 0.011(3) 0.0099(18) 0.011(2) -0.0009(16) -0.001(2) -0.0003(18)
C29 0.010(2) 0.0096(17) 0.0095(19) -0.0004(14) -0.0003(17) -0.0004(16)
C30 0.012(3) 0.011(2) 0.010(2) -0.0007(15) -0.0004(18) 0.000(2)
C31 0.010(2) 0.0096(17) 0.0086(19) -0.0006(14) 0.0001(16) -0.0002(15)
C32 0.013(3) 0.0109(19) 0.013(2) -0.0005(17) -0.003(2) -0.001(2)
C33 0.026(3) 0.014(2) 0.020(3) 0.004(2) -0.003(3) 0.004(2)
C34 0.018(3) 0.012(2) 0.019(2) 0.0027(18) -0.003(2) 0.001(2)
C35 0.013(3) 0.012(2) 0.018(2) 0.0029(18) -0.005(2) 0.000(2)
C36 0.011(3) 0.010(2) 0.017(2) 0.0020(17) -0.006(2) -0.0009(19)
C37 0.012(3) 0.011(2) 0.017(2) 0.0013(17) -0.006(2) 0.000(2)
C38 0.013(2) 0.011(2) 0.018(2) 0.0012(16) -0.0046(18) -0.0008(19)
C39 0.015(3) 0.012(2) 0.019(2) 0.0023(17) -0.004(2) 0.000(2)
C40 0.009(3) 0.010(2) 0.015(3) 0.0028(19) -0.006(2) -0.001(2)
C41 0.012(2) 0.012(2) 0.017(2) 0.0007(15) -0.0048(18) -0.0008(18)
C42 0.013(3) 0.012(2) 0.017(2) 0.0008(17) -0.005(2) -0.001(2)
C43 0.013(3) 0.011(2) 0.017(2) 0.0007(17) -0.006(2) -0.0016(18)
C44 0.012(3) 0.011(2) 0.016(2) 0.0006(17) -0.005(2) -0.0010(19)
C45 0.011(2) 0.0110(19) 0.016(2) 0.0006(16) -0.0045(19) -0.0006(17)
C46 0.012(3) 0.011(2) 0.017(2) 0.0005(17) -0.005(2) 0.000(2)
C47 0.011(3) 0.0107(19) 0.015(2) 0.0002(17) -0.0035(19) 0.0004(18)
C48 0.018(3) 0.012(2) 0.018(3) 0.0004(19) -0.007(3) -0.004(2)

loop_
_atom_type_symbol
_atom_type_description
_atom_type_scat_dispersion_real
_atom_type_scat_dispersion_imag
_atom_type_scat_source
C C 0.0030 0.0010 'International Tables Vol C Tables 4.2.6.8 and 6.1.1.4'
H H 0.0000 0.0000 'International Tables Vol C Tables 4.2.6.8 and 6.1.1.4'
Fe Fe 0.3520 0.8020 'International Tables Vol C Tables 4.2.6.8 and 6.1.1.4'
O O 0.0110 0.0060 'International Tables Vol C Tables 4.2.6.8 and 6.1.1.4'

loop_
_geom_angle_atom_site_label_1
_geom_angle_atom_site_label_2
_geom_angle_atom_site_label_3
_geom_angle
_geom_angle_site_symmetry_1
_geom_angle_site_symmetry_3
O2 Fe1 O7 87.3(6) . 1_554
O2 Fe1 O7 95.1(6) . 3_554
O2 Fe1 O23 86.0(6) . 3_654
O2 Fe1 O23 92.5(6) . 1_454
O2 Fe1 O25 99.1(5) . 3
O2 Fe1 O25 92.0(5) . .
O2 Fe1 O26 174.1(5) . .
O7 Fe1 O7 110.4(6) 3_554 1_554
O23 Fe1 O7 11.8(5) 1_454 3_554
O23 Fe1 O7 11.8(5) 3_654 1_554
O23 Fe1 O7 98.8(6) 1_454 1_554
O23 Fe1 O7 98.8(6) 3_654 3_554
O23 Fe1 O23 87.2(10) 1_454 3_654
O23 Fe1 O25 173.1(6) 1_454 .
O23 Fe1 O25 87.9(6) 1_454 3
O23 Fe1 O25 173.1(6) 3_654 3
O23 Fe1 O25 87.9(6) 3_654 .
O23 Fe1 O26 93.3(5) 1_454 .
O23 Fe1 O26 93.3(5) 3_654 .
O25 Fe1 O7 76.1(4) . 1_554
O25 Fe1 O7 170.5(4) 3 1_554
O25 Fe1 O7 170.5(4) . 3_554
O25 Fe1 O7 76.1(4) 3 3_554
O25 Fe1 O25 96.5(5) 3 .
O26 Fe1 O7 90.8(5) . 1_554
O26 Fe1 O7 90.8(5) . 3_554
O26 Fe1 O25 82.1(3) . 3
O26 Fe1 O25 82.1(3) . .
O1 Fe2 O1 7.1(4) 3 .
O1 Fe2 O16 80.2(4) 3 2_574
O1 Fe2 O16 86.9(5) 3 4_474
O1 Fe2 O16 73.1(4) . 2_574
O1 Fe2 O24 173.8(5) 3 4_474
O8 Fe2 O1 174.0(5) 2_574 3
O8 Fe2 O1 167.4(5) 2_574 .
O8 Fe2 O16 87.7(6) 2_574 4_474
O8 Fe2 O16 94.5(5) 2_574 2_574
O8 Fe2 O24 10.6(5) 2_574 4_474
O9 Fe2 O1 102.6(5) . .
O9 Fe2 O1 95.6(5) . 3
O9 Fe2 O8 89.9(6) . 2_574
O9 Fe2 O16 177.4(6) . 4_474
O9 Fe2 O16 175.5(5) . 2_574
O9 Fe2 O24 79.3(5) . 4_474
O16 Fe2 O1 79.9(4) 4_474 .
O16 Fe2 O16 6.7(5) 4_474 2_574
O16 Fe2 O24 98.4(5) 4_474 4_474
O24 Fe2 O1 176.7(5) 4_474 .
O24 Fe2 O16 105.1(4) 4_474 2_574
O25 Fe2 O1 94.8(5) . .
O25 Fe2 O1 96.4(5) . 3
O25 Fe2 O8 85.5(5) . 2_574
O25 Fe2 O9 96.4(5) . .
O25 Fe2 O16 82.3(5) . 4_474
O25 Fe2 O16 82.6(4) . 2_574
O25 Fe2 O24 87.6(5) . 4_474
O27 Fe2 O1 82.4(5) . .
O27 Fe2 O1 80.7(5) . 3
O27 Fe2 O8 97.5(5) . 2_574
O27 Fe2 O9 82.7(5) . .
O27 Fe2 O16 98.6(5) . 4_474
O27 Fe2 O16 97.9(4) . 2_574
O27 Fe2 O24 95.2(5) . 4_474
O27 Fe2 O25 176.9(4) . .
O7 Fe3 O15 101.3(6) 2_574 4_474
O7 Fe3 O15 108.1(5) 2_574 2_574
O7 Fe3 O18 82.8(6) 2_574 4_475
O7 Fe3 O23 1.4(7) 2_574 4_474
O7 Fe3 O25 77.1(5) 2_574 2_575
O7 Fe3 O28 172.6(6) 2_574 .
O10 Fe3 O7 87.4(6) 2_575 2_574
O10 Fe3 O15 83.4(6) 2_575 4_474
O10 Fe3 O15 84.0(5) 2_575 2_574
O10 Fe3 O18 13.3(5) 2_575 4_475
O10 Fe3 O23 86.0(6) 2_575 4_474
O10 Fe3 O25 96.8(5) 2_575 2_575
O10 Fe3 O28 96.6(6) 2_575 .
O15 Fe3 O15 6.8(4) 4_474 2_574
O15 Fe3 O18 72.3(5) 4_474 4_475
O15 Fe3 O23 101.1(5) 4_474 4_474
O15 Fe3 O25 178.3(5) 4_474 2_575
O15 Fe3 O28 85.4(6) 4_474 .
O18 Fe3 O15 73.8(5) 4_475 2_574
O18 Fe3 O23 81.4(6) 4_475 4_474
O23 Fe3 O15 108.0(4) 4_474 2_574
O25 Fe3 O15 174.8(4) 2_575 2_574
O25 Fe3 O18 107.7(5) 2_575 4_475
O25 Fe3 O23 77.2(4) 2_575 4_474
O27 Fe3 O7 98.2(5) . 2_574
O27 Fe3 O10 173.7(5) . 2_575
O27 Fe3 O15 98.2(4) . 4_474
O27 Fe3 O15 96.9(4) . 2_574
O27 Fe3 O18 170.4(5) . 4_475
O27 Fe3 O23 99.6(5) . 4_474
O27 Fe3 O25 81.8(3) . 2_575
O27 Fe3 O28 77.6(5) . .
O28 Fe3 O15 78.6(5) . 2_574
O28 Fe3 O18 102.4(6) . 4_475
O28 Fe3 O23 173.2(6) . 4_474
O28 Fe3 O25 96.2(5) . 2_575
O11 Fe4 O3 104.4(7) 1_556 1_556
O11 Fe4 O3 108.3(6) 3_656 1_556
O11 Fe4 O11 3.9(10) 1_556 3_656
O11 Fe4 O22 96.3(5) 1_556 3_655
O11 Fe4 O29 81.3(6) 1_556 .
O11 Fe4 O30 172.5(4) 1_556 .
O11 Fe4 O31 87.3(4) 1_556 .
O14 Fe4 O3 91.1(6) . 1_556
O14 Fe4 O11 88.9(6) . 1_556
O14 Fe4 O11 88.9(6) . 3_656
O14 Fe4 O22 7.7(7) . 3_655
O14 Fe4 O29 93.5(6) . .
O14 Fe4 O30 97.9(5) . .
O14 Fe4 O31 176.0(5) . .
O19 Fe4 O3 14.6(4) 3_656 1_556
O19 Fe4 O11 90.8(7) 3_656 1_556
O19 Fe4 O11 94.7(6) 3_656 3_656
O19 Fe4 O14 85.4(6) 3_656 .
O19 Fe4 O22 83.2(6) 3_656 3_655
O19 Fe4 O29 172.1(5) 3_656 .
O19 Fe4 O30 93.1(5) 3_656 .
O19 Fe4 O31 93.6(4) 3_656 .
O22 Fe4 O3 87.2(6) 3_655 1_556
O22 Fe4 O11 96.4(5) 3_655 3_656
O22 Fe4 O30 90.7(5) 3_655 .
O22 Fe4 O31 175.2(5) 3_655 .
O29 Fe4 O3 172.8(4) . 1_556
O29 Fe4 O11 77.5(5) . 3_656
O29 Fe4 O22 96.6(6) . 3_655
O29 Fe4 O30 94.9(3) . .
O29 Fe4 O31 87.0(3) . .
O30 Fe4 O3 78.9(4) . 1_556
O30 Fe4 O11 170.1(4) . 3_656
O30 Fe4 O31 86.0(3) . .
O31 Fe4 O3 88.8(4) . 1_556
O31 Fe4 O11 87.3(3) . 3_656
O4 Fe5 O13 178.9(5) 4_565 .
O4 Fe5 O32 89.6(5) 4_565 .
O13 Fe5 O32 89.9(5) . .
O20 Fe5 O4 90.0(6) 4_465 4_565
O20 Fe5 O13 89.0(5) 4_465 .
O20 Fe5 O32 92.4(6) 4_465 .
O21 Fe5 O4 84.4(5) . 4_565
O21 Fe5 O13 96.5(4) . .
O21 Fe5 O20 173.9(6) . 4_465
O21 Fe5 O32 85.2(5) . .
O29 Fe5 O4 89.9(5) . 4_565
O29 Fe5 O13 90.6(5) . .
O29 Fe5 O20 87.0(5) . 4_465
O29 Fe5 O21 95.4(5) . .
O29 Fe5 O32 179.2(4) . .
C1 O1 Fe2 101.3(7) . .
C1 O2 Fe1 125.3(9) . .
C17 O9 Fe2 131.7(11) . .
C31 O13 Fe5 115.6(11) . .
C31 O14 Fe4 121.3(13) . .
C47 O21 Fe5 135.4(13) . .
Fe1 O25 Fe3 99.6(4) . 2_574
Fe2 O25 Fe1 118.0(5) . .
Fe2 O25 Fe3 112.2(4) . 2_574
Fe2 O27 Fe3 114.6(4) . .
Fe3 O28 H28A 111.9 . .
Fe3 O28 H28B 112.5 . .
H28A O28 H28B 106.6 . .
Fe4 O29 Fe4 102.0(4) . 3_655
Fe5 O29 Fe4 118.2(3) . .
Fe5 O29 Fe4 118.2(3) . 3_655
Fe4 O30 H30A 110.3 . .
Fe4 O30 H30B 110.3 . .
H30A O30 H30B 108.7 . .
Fe4 O31 H31A 110.4 . .
Fe4 O31 H31B 110.4 . .
H31A O31 H31B 108.7 . .
Fe5 O32 H32A 111.7 . .
Fe5 O32 H32B 110.7 . .
H32A O32 H32B 107.7 . .
O1 C1 C2 118.0(10) . .
O2 C1 O1 124.8(12) . .
O2 C1 C2 117.2(10) . .
C3 C2 C1 119.3(11) . .
C7 C2 C1 120.0(10) . .
C7 C2 C3 120.6(12) . .
C2 C3 H3 119.8 . .
C4 C3 C2 120.5(14) . .
C4 C3 H3 119.8 . .
C3 C4 C5 117.5(12) . .
C3 C4 C8 122.5(11) . .
C5 C4 C8 119.9(10) . .
C4 C5 H5 118.7 . .
C6 C5 C4 122.5(14) . .
C6 C5 H5 118.7 . .
C5 C6 C9 124.9(13) . .
C7 C6 C5 117.9(15) . .
C7 C6 C9 116.8(12) . .
C2 C7 H7 119.6 . .
C6 C7 C2 120.8(14) . .
C6 C7 H7 119.6 . .
O3 C8 O4 109.8(13) . .
O3 C8 C4 127.5(12) . .
O4 C8 C4 121.0(12) . .
C10 C9 C6 123.0(12) . .
C10 C9 C14 115.5(14) . .
C14 C9 C6 121.5(12) . .
C9 C10 H10 120.2 . .
C11 C10 C9 119.6(13) . .
C11 C10 H10 120.2 . .
C10 C11 C12 123.6(12) . .
C10 C11 C15 123.1(10) . .
C12 C11 C15 113.2(10) . .
C11 C12 H12 121.0 . .
C13 C12 C11 118.1(13) . .
C13 C12 H12 120.9 . .
C12 C13 C16 120.6(10) . .
C14 C13 C12 117.3(11) . .
C14 C13 C16 122.1(10) . .
C9 C14 H14 117.1 . .
C13 C14 C9 125.8(13) . .
C13 C14 H14 117.1 . .
O5 C15 O6 131.8(11) . .
O5 C15 C11 119.7(10) . .
O6 C15 C11 108.5(9) . .
O7 C16 C13 115.7(11) . .
O8 C16 O7 126.6(13) . .
O8 C16 C13 117.7(11) . .
O9 C17 C18 116.2(11) . .
O10 C17 O9 124.2(13) . .
O10 C17 C18 119.6(11) . .
C19 C18 C17 125.2(11) . .
C19 C18 C23 118.6(12) . .
C23 C18 C17 116.1(10) . .
C18 C19 H19 120.4 . .
C18 C19 C20 119.3(14) . .
C20 C19 H19 120.4 . .
C19 C20 C24 120.1(10) . .
C21 C20 C19 121.4(12) . .
C21 C20 C24 118.5(10) . .
C20 C21 H21 120.9 . .
C22 C21 C20 118.1(14) . .
C22 C21 H21 120.9 . .
C21 C22 C25 117.2(12) . .
C23 C22 C21 120.9(14) . .
C23 C22 C25 121.9(12) . .
C18 C23 H23 119.2 . .
C22 C23 C18 121.6(14) . .
C22 C23 H23 119.2 . .
O11 C24 C20 116.2(10) . .
O12 C24 O11 123.8(12) . .
O12 C24 C20 119.9(10) . .
C26 C25 C22 122.4(13) . .
C26 C25 C30 117.4(14) . .
C30 C25 C22 120.3(12) . .
C25 C26 H26 119.0 . .
C25 C26 C27 121.9(14) . .
C27 C26 H26 119.0 . .
C26 C27 C28 118.9(12) . .
C26 C27 C32 120.4(10) . .
C28 C27 C32 120.7(10) . .
C27 C28 H28 119.9 . .
C29 C28 C27 120.3(14) . .
C29 C28 H28 119.9 . .
C28 C29 C31 121.3(11) . .
C30 C29 C28 118.4(12) . .
C30 C29 C31 120.2(10) . .
C25 C30 H30 118.6 . .
C29 C30 C25 122.8(14) . .
C29 C30 H30 118.6 . .
O13 C31 C29 117.8(11) . .
O14 C31 O13 122.9(14) . .
O14 C31 C29 119.2(11) . .
O15 C32 C27 118.8(10) . .
O16 C32 O15 122.5(11) . .
O16 C32 C27 118.8(10) . .
O17 C33 O18 119.7(15) . .
O17 C33 C34 124.5(13) . .
O18 C33 C34 115.8(11) . .
C35 C34 C33 115.0(11) . .
C39 C34 C33 124.7(11) . .
C39 C34 C35 120.2(13) . .
C34 C35 H35 122.2 . .
C34 C35 C36 115.6(14) . .
C36 C35 H35 122.2 . .
C35 C36 C40 113.9(10) . .
C37 C36 C35 126.6(12) . .
C37 C36 C40 119.4(10) . .
C36 C37 H37 123.1 . .
C36 C37 C38 113.8(14) . .
C38 C37 H37 123.1 . .
C37 C38 C39 124.0(16) . .
C37 C38 C41 113.2(12) . .
C39 C38 C41 122.7(12) . .
C34 C39 C38 119.6(14) . .
C34 C39 H39 120.2 . .
C38 C39 H39 120.2 . .
O19 C40 O20 135.0(14) . .
O19 C40 C36 106.7(10) . .
O20 C40 C36 118.1(12) . .
C42 C41 C38 121.8(13) . .
C46 C41 C38 121.2(13) . .
C46 C41 C42 117.0(15) . .
C41 C42 H42 119.0 . .
C43 C42 C41 121.9(14) . .
C43 C42 H42 119.0 . .
C42 C43 C44 120.8(12) . .
C42 C43 C48 120.7(11) . .
C44 C43 C48 118.5(11) . .
C43 C44 H44 121.1 . .
C45 C44 C43 117.8(14) . .
C45 C44 H44 121.1 . .
C44 C45 C47 120.9(11) . .
C46 C45 C44 119.7(12) . .
C46 C45 C47 119.4(10) . .
C41 C46 C45 122.8(14) . .
C41 C46 H46 118.6 . .
C45 C46 H46 118.6 . .
O21 C47 C45 117.3(11) . .
O22 C47 O21 124.2(14) . .
O22 C47 C45 118.4(11) . .
O23 C48 C43 116.8(11) . .
O24 C48 O23 123.9(14) . .
O24 C48 C43 119.3(12) . .

loop_
_geom_bond_atom_site_label_1
_geom_bond_atom_site_label_2
_geom_bond_distance
_geom_bond_site_symmetry_2
Fe1 O2 2.086(11) .
Fe1 O7 2.219(15) 3_554
Fe1 O7 2.219(15) 1_554
Fe1 O23 2.135(15) 1_454
Fe1 O23 2.135(15) 3_654
Fe1 O25 2.188(9) 3
Fe1 O25 2.188(9) .
Fe1 O26 2.175(12) .
Fe2 O1 2.470(13) .
Fe2 O1 2.130(11) 3
Fe2 O8 2.119(12) 2_574
Fe2 O9 2.104(13) .
Fe2 O16 2.473(13) 2_574
Fe2 O16 2.152(12) 4_474
Fe2 O24 2.468(17) 4_474
Fe2 O25 2.008(11) .
Fe2 O27 1.882(10) .
Fe3 O7 2.047(13) 2_574
Fe3 O10 2.003(12) 2_575
Fe3 O15 2.146(13) 4_474
Fe3 O15 2.515(14) 2_574
Fe3 O18 2.374(16) 4_475
Fe3 O23 2.499(19) 4_474
Fe3 O25 2.304(10) 2_575
Fe3 O27 1.983(8) .
Fe3 O28 2.206(16) .
Fe4 O3 2.267(13) 1_556
Fe4 O11 2.25(2) 3_656
Fe4 O11 2.08(2) 1_556
Fe4 O14 2.051(16) .
Fe4 O19 1.997(12) 3_656
Fe4 O22 2.121(15) 3_655
Fe4 O29 2.116(6) .
Fe4 O30 2.150(8) .
Fe4 O31 2.208(8) .
Fe5 O4 2.177(12) 4_565
Fe5 O13 2.179(14) .
Fe5 O20 2.116(13) 4_465
Fe5 O21 2.077(13) .
Fe5 O29 2.059(11) .
Fe5 O32 2.182(12) .
O1 C1 1.291(12) .
O2 C1 1.269(12) .
O3 C8 1.267(13) .
O4 C8 1.271(13) .
O5 C15 1.284(11) .
O6 C15 1.322(12) .
O7 C16 1.291(13) .
O8 C16 1.279(13) .
O9 C17 1.304(13) .
O10 C17 1.247(13) .
O11 C24 1.275(12) .
O12 C24 1.266(13) .
O13 C31 1.284(13) .
O14 C31 1.264(13) .
O15 C32 1.264(12) .
O16 C32 1.263(12) .
O17 C33 1.228(13) .
O18 C33 1.280(14) .
O19 C40 1.266(13) .
O20 C40 1.274(13) .
O21 C47 1.284(13) .
O22 C47 1.266(13) .
O23 C48 1.275(14) .
O24 C48 1.261(13) .
O25 Fe3 2.304(10) 2_574
O28 H28A 0.9173 .
O28 H28B 0.9201 .
O29 Fe4 2.116(6) 3_655
O30 H30A 0.8833 .
O30 H30B 0.8821 .
O31 H31A 0.8831 .
O31 H31B 0.8832 .
O32 H32A 0.8992 .
O32 H32B 0.8988 .
C1 C2 1.494(12) .
C2 C3 1.410(13) .
C2 C7 1.401(14) .
C3 H3 0.9500 .
C3 C4 1.388(13) .
C4 C5 1.429(14) .
C4 C8 1.463(12) .
C5 H5 0.9500 .
C5 C6 1.411(13) .
C6 C7 1.386(14) .
C6 C9 1.501(17) .
C7 H7 0.9500 .
C9 C10 1.407(14) .
C9 C14 1.415(13) .
C10 H10 0.9500 .
C10 C11 1.366(14) .
C11 C12 1.420(13) .
C11 C15 1.499(12) .
C12 H12 0.9500 .
C12 C13 1.390(13) .
C13 C14 1.382(14) .
C13 C16 1.490(12) .
C14 H14 0.9500 .
C17 C18 1.489(12) .
C18 C19 1.385(13) .
C18 C23 1.403(14) .
C19 H19 0.9500 .
C19 C20 1.415(13) .
C20 C21 1.394(14) .
C20 C24 1.485(12) .
C21 H21 0.9500 .
C21 C22 1.387(14) .
C22 C23 1.371(14) .
C22 C25 1.492(17) .
C23 H23 0.9500 .
C25 C26 1.390(14) .
C25 C30 1.395(14) .
C26 H26 0.9500 .
C26 C27 1.397(14) .
C27 C28 1.411(13) .
C27 C32 1.491(12) .
C28 H28 0.9500 .
C28 C29 1.395(13) .
C29 C30 1.392(14) .
C29 C31 1.489(12) .
C30 H30 0.9500 .
C33 C34 1.478(13) .
C34 C35 1.403(14) .
C34 C39 1.376(14) .
C35 H35 0.9500 .
C35 C36 1.424(14) .
C36 C37 1.357(14) .
C36 C40 1.517(13) .
C37 H37 0.9500 .
C37 C38 1.385(14) .
C38 C39 1.390(14) .
C38 C41 1.499(18) .
C39 H39 0.9500 .
C41 C42 1.402(14) .
C41 C46 1.387(14) .
C42 H42 0.9500 .
C42 C43 1.385(14) .
C43 C44 1.414(14) .
C43 C48 1.490(13) .
C44 H44 0.9500 .
C44 C45 1.411(13) .
C45 C46 1.397(14) .
C45 C47 1.489(12) .
C46 H46 0.9500 .

loop_
_geom_torsion_atom_site_label_1
_geom_torsion_atom_site_label_2
_geom_torsion_atom_site_label_3
_geom_torsion_atom_site_label_4
_geom_torsion
_geom_torsion_site_symmetry_1
Fe1 O2 C1 O1 11.6(14) .
Fe1 O2 C1 C2 -168.8(11) .
Fe2 O1 C1 O2 -75.4(10) .
Fe2 O1 C1 C2 105.0(10) .
Fe2 O9 C17 O10 47.2(16) .
Fe2 O9 C17 C18 -133.8(13) .
Fe4 O14 C31 O13 14(2) .
Fe4 O14 C31 C29 -164.4(10) .
Fe5 O13 C31 O14 -79.2(17) .
Fe5 O13 C31 C29 99.2(13) .
Fe5 O21 C47 O22 40(2) .
Fe5 O21 C47 C45 -143.0(12) .
O1 Fe2 O27 Fe3 -131.3(5) 3
O1 Fe2 O27 Fe3 -124.4(5) .
O1 C1 C2 C3 178.3(9) .
O1 C1 C2 C7 -1.5(17) .
O2 C1 C2 C3 -1.3(13) .
O2 C1 C2 C7 178.9(12) .
O8 Fe2 O27 Fe3 42.9(6) 2_574
O9 Fe2 O27 Fe3 131.8(6) .
O9 C17 C18 C19 -172.8(10) .
O9 C17 C18 C23 3.3(18) .
O10 C17 C18 C19 6.2(16) .
O10 C17 C18 C23 -177.7(13) .
O16 Fe2 O27 Fe3 -46.0(5) 4_474
O16 Fe2 O27 Fe3 -52.7(5) 2_574
O17 C33 C34 C35 -164.5(11) .
O17 C33 C34 C39 14(2) .
O18 C33 C34 C35 14.9(15) .
O18 C33 C34 C39 -166.9(16) .
O24 Fe2 O27 Fe3 53.3(5) 4_474
C1 C2 C3 C4 -179.9(11) .
C1 C2 C7 C6 176.5(12) .
C2 C3 C4 C5 2.7(10) .
C2 C3 C4 C8 -179.3(9) .
C3 C2 C7 C6 -3.3(19) .
C3 C4 C5 C6 -2.1(18) .
C3 C4 C8 O3 1.4(19) .
C3 C4 C8 O4 -162.2(11) .
C4 C5 C6 C7 -1(2) .
C4 C5 C6 C9 -174.3(13) .
C5 C4 C8 O3 179.3(13) .
C5 C4 C8 O4 15.8(18) .
C5 C6 C7 C2 4(2) .
C5 C6 C9 C10 -40(2) .
C5 C6 C9 C14 139.9(16) .
C6 C9 C10 C11 -179.0(12) .
C6 C9 C14 C13 178.4(14) .
C7 C2 C3 C4 -0.1(11) .
C7 C6 C9 C10 146.5(12) .
C7 C6 C9 C14 -33(2) .
C8 C4 C5 C6 179.8(13) .
C9 C6 C7 C2 177.6(13) .
C9 C10 C11 C12 1.4(13) .
C9 C10 C11 C15 179.1(12) .
C10 C9 C14 C13 -2(2) .
C10 C11 C12 C13 -3.1(19) .
C10 C11 C15 O5 -3.9(14) .
C10 C11 C15 O6 174.6(9) .
C11 C12 C13 C14 2(2) .
C11 C12 C13 C16 -178.6(12) .
C12 C11 C15 O5 174.1(11) .
C12 C11 C15 O6 -7.4(14) .
C12 C13 C14 C9 0(2) .
C12 C13 C16 O7 3(2) .
C12 C13 C16 O8 -176.8(14) .
C14 C9 C10 C11 0.9(13) .
C14 C13 C16 O7 -178.2(13) .
C14 C13 C16 O8 2(2) .
C15 C11 C12 C13 178.9(11) .
C16 C13 C14 C9 -179.2(13) .
C17 C18 C19 C20 176.7(13) .
C17 C18 C23 C22 -179.0(15) .
C18 C19 C20 C21 1.5(12) .
C18 C19 C20 C24 180.0(12) .
C19 C18 C23 C22 -3(2) .
C19 C20 C21 C22 -2(2) .
C19 C20 C24 O11 -7(2) .
C19 C20 C24 O12 172.5(14) .
C20 C21 C22 C23 0(3) .
C20 C21 C22 C25 -178.3(14) .
C21 C20 C24 O11 171.2(17) .
C21 C20 C24 O12 -9(2) .
C21 C22 C23 C18 2(3) .
C21 C22 C25 C26 140.5(14) .
C21 C22 C25 C30 -39(2) .
C22 C25 C26 C27 -177.6(12) .
C22 C25 C30 C29 175.3(13) .
C23 C18 C19 C20 0.7(12) .
C23 C22 C25 C26 -38(2) .
C23 C22 C25 C30 142.6(17) .
C24 C20 C21 C22 179.7(15) .
C25 C22 C23 C18 -179.6(15) .
C25 C26 C27 C28 -2.3(12) .
C25 C26 C27 C32 177.7(10) .
C26 C25 C30 C29 -4(2) .
C26 C27 C28 C29 4.7(17) .
C26 C27 C32 O15 -170.9(10) .
C26 C27 C32 O16 8.8(14) .
C27 C28 C29 C30 -7(2) .
C27 C28 C29 C31 177.1(11) .
C28 C27 C32 O15 9.1(16) .
C28 C27 C32 O16 -171.2(12) .
C28 C29 C30 C25 7(2) .
C28 C29 C31 O13 -172.8(13) .
C28 C29 C31 O14 6(2) .
C30 C25 C26 C27 2.1(13) .
C30 C29 C31 O13 11.2(19) .
C30 C29 C31 O14 -170.3(13) .
C31 C29 C30 C25 -177.0(13) .
C32 C27 C28 C29 -175.3(11) .
C33 C34 C35 C36 -179.8(12) .
C33 C34 C39 C38 178.7(14) .
C34 C35 C36 C37 0.9(13) .
C34 C35 C36 C40 178.0(10) .
C35 C34 C39 C38 -3(2) .
C35 C36 C37 C38 -2(2) .
C35 C36 C40 O19 -13.0(14) .
C35 C36 C40 O20 170.3(13) .
C36 C37 C38 C39 1(2) .
C36 C37 C38 C41 -179.7(13) .
C37 C36 C40 O19 164.3(15) .
C37 C36 C40 O20 -12(2) .
C37 C38 C39 C34 2(3) .
C37 C38 C41 C42 142.8(12) .
C37 C38 C41 C46 -37.9(19) .
C38 C41 C42 C43 179.3(13) .
C38 C41 C46 C45 179.4(12) .
C39 C34 C35 C36 2.0(13) .
C39 C38 C41 C42 -37.7(19) .
C39 C38 C41 C46 141.6(16) .
C40 C36 C37 C38 -179.2(13) .
C41 C38 C39 C34 -177.6(14) .
C41 C42 C43 C44 0.9(19) .
C41 C42 C43 C48 178.4(10) .
C42 C41 C46 C45 -1.2(18) .
C42 C43 C44 C45 -0.6(19) .
C42 C43 C48 O23 -165.7(13) .
C42 C43 C48 O24 14.8(19) .
C43 C44 C45 C46 -0.6(17) .
C43 C44 C45 C47 -178.7(11) .
C44 C43 C48 O23 11.8(18) .
C44 C43 C48 O24 -167.6(13) .
C44 C45 C46 C41 2(2) .
C44 C45 C47 O21 179.7(11) .
C44 C45 C47 O22 -3.0(19) .
C46 C41 C42 C43 0.0(13) .
C46 C45 C47 O21 1.6(19) .
C46 C45 C47 O22 178.8(13) .
C47 C45 C46 C41 179.7(11) .
C48 C43 C44 C45 -178.1(11) .

loop_
_twin_individual_id
_twin_individual_mass_fraction_refined
1 0.54(10)
2 0.46(10)
